data_4064752
loop_
_publ_author_name
'Cautivo, Teresa'
'Klahn, Hugo'
'Godoy, Fernando'
'L\'opez, Concepci\'on'
'Font-Bard\'ia, Merc\`e'
'Calvet, Teresa'
'Gutierrez-Puebla, Enrique'
'Monge, Angeles'

_publ_section_title
;
 A New Cyclometalation Motif: Synthesis, Characterization, Structures, and
 Reactivity of Pallada- and Platinacycles with a Bidentate
 {C(sp2,cyrhetrene),N}&#x2212;Ligand
;
_journal_issue 21
_journal_name_full Organometallics
_journal_page_first 5578
_journal_paper_doi 10.1021/om200310r
_journal_volume 30
_journal_year 2011
_chemical_formula_moiety 'C15 H13 Cl N O4 Pd Re S,C H2 Cl2'
_chemical_formula_sum 'C16 H15 Cl3 N O4 Pd Re S'
_chemical_formula_weight 716.32
_chemical_name_systematic
;
 ?
;
_space_group_IT_number 2
_symmetry_cell_setting triclinic
_symmetry_space_group_name_Hall '-P 1'
_symmetry_space_group_name_H-M 'P -1'
_atom_sites_solution_hydrogens geom
_atom_sites_solution_primary direct
_atom_sites_solution_secondary difmap
_audit_creation_method SHELXL-97
_cell_angle_alpha 100.81(2)
_cell_angle_beta 101.79(2)
_cell_angle_gamma 103.05(2)
_cell_formula_units_Z 2
_cell_length_a 9.806(4)
_cell_length_b 10.001(2)
_cell_length_c 11.644(4)
_cell_measurement_reflns_used 5559
_cell_measurement_temperature 105(2)
_cell_measurement_theta_max 31
_cell_measurement_theta_min 3
_cell_volume 1055.8(6)
_computing_cell_refinement AUTOMAR
_computing_data_collection MARXDS
_computing_data_reduction MARSCALE
_computing_molecular_graphics 'ORTEP (Brueggermann and Smith, 1990)'
_computing_publication_material 'PLATON (Spek, 1990)'
_computing_structure_refinement 'SHELXL-97 (Sheldrick, 1997)'
_computing_structure_solution 'SHELXS-97 (Sheldrick, 1997)'
_diffrn_ambient_temperature 105(2)
_diffrn_measured_fraction_theta_full 0.923
_diffrn_measured_fraction_theta_max 0.775
_diffrn_measurement_device_type 'MAR345 with image plate detector'
_diffrn_measurement_method 'phi scan'
_diffrn_radiation_monochromator graphite
_diffrn_radiation_source 'fine-focus sealed tube'
_diffrn_radiation_type MoK\a
_diffrn_radiation_wavelength 0.71073
_diffrn_reflns_av_R_equivalents 0.0391
_diffrn_reflns_av_sigmaI/netI 0.0374
_diffrn_reflns_limit_h_max 13
_diffrn_reflns_limit_h_min -12
_diffrn_reflns_limit_k_max 13
_diffrn_reflns_limit_k_min -13
_diffrn_reflns_limit_l_max 13
_diffrn_reflns_limit_l_min -14
_diffrn_reflns_number 9992
_diffrn_reflns_theta_full 25.00
_diffrn_reflns_theta_max 31.03
_diffrn_reflns_theta_min 1.84
_exptl_absorpt_coefficient_mu 7.079
_exptl_absorpt_correction_T_max 0.5
_exptl_absorpt_correction_T_min 0.5
_exptl_absorpt_correction_type empirical
_exptl_absorpt_process_details sadabs
_exptl_crystal_colour yellow
_exptl_crystal_density_diffrn 2.253
_exptl_crystal_density_method 'not measured'
_exptl_crystal_description prism
_exptl_crystal_F_000 676
_exptl_crystal_size_max 0.2
_exptl_crystal_size_mid 0.1
_exptl_crystal_size_min 0.08
_refine_diff_density_max 1.334
_refine_diff_density_min -1.864
_refine_diff_density_rms 0.160
_refine_ls_extinction_method none
_refine_ls_goodness_of_fit_ref 1.102
_refine_ls_hydrogen_treatment constr
_refine_ls_matrix_type full
_refine_ls_number_parameters 244
_refine_ls_number_reflns 5225
_refine_ls_number_restraints 1
_refine_ls_restrained_S_all 1.103
_refine_ls_R_factor_all 0.0334
_refine_ls_R_factor_gt 0.0327
_refine_ls_shift/su_max 0.001
_refine_ls_shift/su_mean 0.000
_refine_ls_structure_factor_coef Fsqd
_refine_ls_weighting_details 'calc w=1/[\s^2^(Fo^2^)+(0.0563P)^2^+0.1984P] where P=(Fo^2^+2Fc^2^)/3'
_refine_ls_weighting_scheme calc
_refine_ls_wR_factor_gt 0.0864
_refine_ls_wR_factor_ref 0.0870
_reflns_number_gt 5009
_reflns_number_total 5225
_reflns_threshold_expression >2sigma(I)
_cod_data_source_file om200310r_si_001.cif
_cod_data_source_block chom82a
_cod_original_sg_symbol_H-M P-1
_cod_database_code 4064752

loop_
_symmetry_equiv_pos_as_xyz
'x, y, z'
'-x, -y, -z'

loop_
_atom_site_label
_atom_site_type_symbol
_atom_site_fract_x
_atom_site_fract_y
_atom_site_fract_z
_atom_site_U_iso_or_equiv
_atom_site_adp_type
_atom_site_occupancy
_atom_site_symmetry_multiplicity
_atom_site_calc_flag
_atom_site_refinement_flags
Re Re -0.044591(12) 0.233171(12) 0.863781(11) 0.04227(6) Uani 1 1 d .
Pd Pd 0.22536(3) 0.12518(2) 0.69232(2) 0.03952(7) Uani 1 1 d U
Cl1 Cl 0.42496(11) 0.15807(12) 0.60151(11) 0.0600(2) Uani 1 1 d U
S S 0.36395(9) 0.08534(10) 0.85233(9) 0.04858(18) Uani 1 1 d .
O1 O -0.1594(5) 0.4665(4) 0.7774(4) 0.0827(11) Uani 1 1 d .
O2 O -0.1372(4) 0.2880(4) 1.0997(4) 0.0733(9) Uani 1 1 d .
O3 O 0.2588(4) 0.4281(4) 0.9929(4) 0.0837(12) Uani 1 1 d .
O4 O 0.3077(4) 0.0584(4) 0.9557(3) 0.0695(9) Uani 1 1 d .
N N 0.0880(3) 0.1850(3) 0.5611(3) 0.0456(6) Uani 1 1 d .
C1 C 0.1317(5) 0.2475(5) 0.4762(4) 0.0579(9) Uani 1 1 d .
H1 H 0.2246 0.2543 0.4663 0.069 Uiso 1 1 calc R
C2 C 0.0385(6) 0.3011(5) 0.4043(5) 0.0705(12) Uani 1 1 d .
H2 H 0.0703 0.3471 0.3484 0.085 Uiso 1 1 calc R
C3 C -0.1005(6) 0.2874(5) 0.4144(5) 0.0717(13) Uani 1 1 d .
H3 H -0.1636 0.3220 0.3644 0.086 Uiso 1 1 calc R
C4 C -0.1463(5) 0.2211(5) 0.5002(4) 0.0577(9) Uani 1 1 d .
H4 H -0.2402 0.2104 0.5085 0.069 Uiso 1 1 calc R
C5 C -0.0491(4) 0.1715(3) 0.5728(3) 0.0431(6) Uani 1 1 d .
C6 C -0.0745(4) 0.1060(3) 0.6708(3) 0.0432(6) Uani 1 1 d .
C7 C -0.2047(4) 0.0539(4) 0.7073(4) 0.0524(8) Uani 1 1 d .
H7 H -0.2976 0.0576 0.6727 0.063 Uiso 1 1 calc R
C8 C -0.1622(4) -0.0038(4) 0.8065(4) 0.0524(8) Uani 1 1 d .
H8 H -0.2239 -0.0445 0.8491 0.063 Uiso 1 1 calc R
C9 C -0.0076(4) 0.0104(4) 0.8316(4) 0.0463(7) Uani 1 1 d .
H9 H 0.0468 -0.0185 0.8927 0.056 Uiso 1 1 calc R
C10 C 0.0449(4) 0.0768(3) 0.7453(3) 0.0417(6) Uani 1 1 d .
C11 C -0.1146(5) 0.3843(4) 0.8153(4) 0.0549(9) Uani 1 1 d .
C12 C -0.1006(4) 0.2703(4) 1.0128(4) 0.0491(7) Uani 1 1 d .
C13 C 0.1426(5) 0.3581(4) 0.9449(4) 0.0561(9) Uani 1 1 d .
C14 C 0.5208(6) 0.2320(6) 0.9096(5) 0.0736(13) Uani 1 1 d .
H14 H 0.4933 0.3156 0.9390 0.110 Uiso 1 1 calc R
H14A H 0.5676 0.2456 0.8462 0.110 Uiso 1 1 calc R
H14B H 0.5864 0.2141 0.9746 0.110 Uiso 1 1 calc R
C15 C 0.4396(5) -0.0542(5) 0.8045(5) 0.0635(11) Uani 1 1 d .
H15 H 0.3638 -0.1411 0.7713 0.095 Uiso 1 1 calc R
H15A H 0.5076 -0.0640 0.8724 0.095 Uiso 1 1 calc R
H15B H 0.4885 -0.0331 0.7438 0.095 Uiso 1 1 calc R
Cl2 Cl 0.4774(3) 0.3381(2) 0.3780(3) 0.1209(8) Uani 1 1 d .
Cl3 Cl 0.6398(2) 0.4725(2) 0.2304(2) 0.0993(5) Uani 1 1 d .
C16 C 0.4850(9) 0.4577(8) 0.2858(8) 0.098(2) Uani 1 1 d .
H16 H 0.4867 0.5498 0.3319 0.118 Uiso 1 1 calc R
H16A H 0.3990 0.4257 0.2184 0.118 Uiso 1 1 calc R

loop_
_atom_site_aniso_label
_atom_site_aniso_U_11
_atom_site_aniso_U_22
_atom_site_aniso_U_33
_atom_site_aniso_U_23
_atom_site_aniso_U_13
_atom_site_aniso_U_12
Re 0.03944(9) 0.04858(9) 0.04057(11) 0.01039(5) 0.01345(6) 0.01323(6)
Pd 0.03689(13) 0.04685(13) 0.03916(16) 0.01404(9) 0.01300(9) 0.01431(9)
Cl1 0.0525(5) 0.0804(6) 0.0619(6) 0.0291(4) 0.0297(4) 0.0247(4)
S 0.0370(4) 0.0664(5) 0.0458(5) 0.0212(3) 0.0096(3) 0.0159(3)
O1 0.106(3) 0.074(2) 0.081(3) 0.0264(18) 0.024(2) 0.045(2)
O2 0.074(2) 0.094(2) 0.059(2) 0.0183(16) 0.0325(17) 0.0263(18)
O3 0.0502(17) 0.095(3) 0.082(3) -0.0050(19) 0.0166(16) -0.0061(16)
O4 0.0525(16) 0.110(3) 0.056(2) 0.0413(17) 0.0151(13) 0.0225(16)
N 0.0519(15) 0.0519(14) 0.0362(16) 0.0158(10) 0.0105(11) 0.0169(12)
C1 0.064(2) 0.069(2) 0.050(3) 0.0256(17) 0.0220(18) 0.0214(18)
C2 0.083(3) 0.075(3) 0.059(3) 0.032(2) 0.017(2) 0.019(2)
C3 0.079(3) 0.078(3) 0.056(3) 0.031(2) -0.004(2) 0.027(2)
C4 0.058(2) 0.070(2) 0.043(2) 0.0143(15) -0.0019(15) 0.0271(18)
C5 0.0466(16) 0.0483(15) 0.0333(17) 0.0076(10) 0.0057(12) 0.0167(12)
C6 0.0374(14) 0.0486(15) 0.0414(18) 0.0077(11) 0.0087(12) 0.0117(11)
C7 0.0322(14) 0.0599(19) 0.061(2) 0.0096(15) 0.0093(13) 0.0107(13)
C8 0.0428(17) 0.0535(17) 0.062(2) 0.0181(15) 0.0187(15) 0.0086(13)
C9 0.0388(15) 0.0493(16) 0.050(2) 0.0132(12) 0.0094(13) 0.0119(12)
C10 0.0409(15) 0.0411(13) 0.0479(19) 0.0124(11) 0.0171(12) 0.0141(11)
C11 0.073(2) 0.0528(17) 0.046(2) 0.0140(13) 0.0175(17) 0.0282(17)
C12 0.0442(16) 0.0617(19) 0.047(2) 0.0108(13) 0.0189(14) 0.0206(14)
C13 0.053(2) 0.061(2) 0.047(2) -0.0002(14) 0.0174(15) 0.0086(15)
C14 0.057(2) 0.084(3) 0.070(3) 0.020(2) 0.009(2) 0.005(2)
C15 0.062(2) 0.076(3) 0.064(3) 0.0287(19) 0.0114(19) 0.038(2)
Cl2 0.164(2) 0.0935(11) 0.151(2) 0.0531(11) 0.1052(18) 0.0478(12)
Cl3 0.1188(13) 0.0975(10) 0.1047(13) 0.0408(9) 0.0615(11) 0.0326(9)
C16 0.106(5) 0.108(5) 0.110(6) 0.041(4) 0.048(4) 0.055(4)

loop_
_atom_type_symbol
_atom_type_description
_atom_type_scat_dispersion_real
_atom_type_scat_dispersion_imag
_atom_type_scat_source
C C 0.0033 0.0016 'International Tables Vol C Tables 4.2.6.8 and 6.1.1.4'
H H 0.0000 0.0000 'International Tables Vol C Tables 4.2.6.8 and 6.1.1.4'
Cl Cl 0.1484 0.1585 'International Tables Vol C Tables 4.2.6.8 and 6.1.1.4'
N N 0.0061 0.0033 'International Tables Vol C Tables 4.2.6.8 and 6.1.1.4'
O O 0.0106 0.0060 'International Tables Vol C Tables 4.2.6.8 and 6.1.1.4'
Pd Pd -0.9988 1.0072 'International Tables Vol C Tables 4.2.6.8 and 6.1.1.4'
Re Re -1.0185 7.2310 'International Tables Vol C Tables 4.2.6.8 and 6.1.1.4'
S S 0.1246 0.1234 'International Tables Vol C Tables 4.2.6.8 and 6.1.1.4'

loop_
_geom_angle_atom_site_label_1
_geom_angle_atom_site_label_2
_geom_angle_atom_site_label_3
_geom_angle
C13 Re C12 88.76(17)
C13 Re C11 92.0(2)
C12 Re C11 91.04(18)
C13 Re C6 117.10(15)
C12 Re C6 153.05(15)
C11 Re C6 95.18(15)
C13 Re C8 140.11(17)
C12 Re C8 95.87(17)
C11 Re C8 127.34(17)
C6 Re C8 59.83(15)
C13 Re C7 153.08(16)
C12 Re C7 116.70(16)
C11 Re C7 95.89(17)
C6 Re C7 36.61(13)
C8 Re C7 35.81(15)
C13 Re C9 104.42(16)
C12 Re C9 108.41(16)
C11 Re C9 154.48(16)
C6 Re C9 60.06(13)
C8 Re C9 36.80(13)
C7 Re C9 60.96(13)
C13 Re C10 93.83(15)
C12 Re C10 143.26(15)
C11 Re C10 125.40(15)
C6 Re C10 36.03(12)
C8 Re C10 60.08(13)
C7 Re C10 60.78(13)
C9 Re C10 35.72(12)
C10 Pd N 80.93(14)
C10 Pd S 94.63(11)
N Pd S 171.36(9)
C10 Pd Cl1 171.65(11)
N Pd Cl1 95.21(10)
S Pd Cl1 90.12(5)
O4 S C15 107.7(2)
O4 S C14 107.1(3)
C15 S C14 101.6(3)
O4 S Pd 121.20(13)
C15 S Pd 109.79(16)
C14 S Pd 107.7(2)
C1 N C5 119.9(3)
C1 N Pd 124.2(3)
C5 N Pd 115.6(2)
N C1 C2 120.0(4)
N C1 H1 120.0
C2 C1 H1 120.0
C3 C2 C1 120.8(5)
C3 C2 H2 119.6
C1 C2 H2 119.6
C2 C3 C4 119.2(4)
C2 C3 H3 120.4
C4 C3 H3 120.4
C5 C4 C3 118.6(4)
C5 C4 H4 120.7
C3 C4 H4 120.7
N C5 C4 121.5(4)
N C5 C6 112.0(3)
C4 C5 C6 126.5(4)
C10 C6 C7 109.5(3)
C10 C6 C5 118.3(3)
C7 C6 C5 132.1(3)
C10 C6 Re 73.5(2)
C7 C6 Re 72.4(2)
C5 C6 Re 123.2(2)
C8 C7 C6 106.1(3)
C8 C7 Re 71.4(2)
C6 C7 Re 71.0(2)
C8 C7 H7 127.0
C6 C7 H7 127.0
Re C7 H7 122.5
C7 C8 C9 109.6(3)
C7 C8 Re 72.8(2)
C9 C8 Re 72.4(2)
C7 C8 H8 125.2
C9 C8 H8 125.2
Re C8 H8 121.3
C10 C9 C8 107.1(3)
C10 C9 Re 72.82(19)
C8 C9 Re 70.8(2)
C10 C9 H9 126.5
C8 C9 H9 126.5
Re C9 H9 121.7
C9 C10 C6 107.7(3)
C9 C10 Pd 139.1(3)
C6 C10 Pd 113.0(3)
C9 C10 Re 71.47(19)
C6 C10 Re 70.47(19)
Pd C10 Re 126.32(15)
O1 C11 Re 174.3(4)
O2 C12 Re 177.7(4)
O3 C13 Re 176.6(4)
S C14 H14 109.5
S C14 H14A 109.5
H14 C14 H14A 109.5
S C14 H14B 109.5
H14 C14 H14B 109.5
H14A C14 H14B 109.5
S C15 H15 109.5
S C15 H15A 109.5
H15 C15 H15A 109.5
S C15 H15B 109.5
H15 C15 H15B 109.5
H15A C15 H15B 109.5
Cl2 C16 Cl3 110.7(4)
Cl2 C16 H16 109.5
Cl3 C16 H16 109.5
Cl2 C16 H16A 109.5
Cl3 C16 H16A 109.5
H16 C16 H16A 108.1

loop_
_geom_bond_atom_site_label_1
_geom_bond_atom_site_label_2
_geom_bond_distance
Re C13 1.907(4)
Re C12 1.921(4)
Re C11 1.925(4)
Re C6 2.290(4)
Re C8 2.291(4)
Re C7 2.309(4)
Re C9 2.312(3)
Re C10 2.329(3)
Pd C10 1.979(3)
Pd N 2.091(3)
Pd S 2.2283(11)
Pd Cl1 2.3964(13)
S O4 1.467(4)
S C15 1.776(5)
S C14 1.777(5)
O1 C11 1.133(5)
O2 C12 1.138(5)
O3 C13 1.154(5)
N C1 1.355(5)
N C5 1.358(5)
C1 C2 1.378(7)
C1 H1 0.9300
C2 C3 1.370(8)
C2 H2 0.9300
C3 C4 1.392(7)
C3 H3 0.9300
C4 C5 1.382(5)
C4 H4 0.9300
C5 C6 1.455(5)
C6 C10 1.429(5)
C6 C7 1.444(5)
C7 C8 1.415(6)
C7 H7 0.9300
C8 C9 1.453(5)
C8 H8 0.9300
C9 C10 1.423(5)
C9 H9 0.9300
C14 H14 0.9600
C14 H14A 0.9600
C14 H14B 0.9600
C15 H15 0.9600
C15 H15A 0.9600
C15 H15B 0.9600
Cl2 C16 1.750(8)
Cl3 C16 1.754(7)
C16 H16 0.9700
C16 H16A 0.9700
